data_4325038
loop_
_publ_author_name
'Minoru Mitsumi'
'Takami Yamashita'
'Yuko Aiga'
'Koshiro Toriumi'
'Hiroshi Kitagawa'
'Tadaoki Mitani'
'Mohamedally Kurmoo'

_publ_section_title
;
 On the Nature of the Multiple Ground States of the MMX Mixed-Valence
 Chain Compound, [PtII/III2(n-PenCS2)4I]\\infty
;
_journal_name_full 'Inorganic Chemistry'
_journal_page_first 4368
_journal_page_last 4377
_journal_paper_doi 10.1021/ic102461z
_journal_volume 50
_journal_year 2011
_chemical_formula_moiety 'C20 H36 I Pt2 S8'
_chemical_formula_sum 'C20 H36 I Pt2 S8'
_chemical_formula_weight 1050.05
_space_group_IT_number 87
_symmetry_cell_setting tetragonal
_symmetry_Int_Tables_number 87
_symmetry_space_group_name_Hall '-I 4'
_symmetry_space_group_name_H-M 'I 4/m'
_atom_sites_solution_hydrogens geom
_atom_sites_solution_primary direct
_atom_sites_solution_secondary difmap
_cell_angle_alpha 90.00
_cell_angle_beta 90.00
_cell_angle_gamma 90.00
_cell_formula_units_Z 2
_cell_length_a 13.6271(15)
_cell_length_b 13.6271(15)
_cell_length_c 8.6043(13)
_cell_measurement_reflns_used 25
_cell_measurement_temperature 350(1)
_cell_measurement_theta_max 14.949
_cell_measurement_theta_min 12.717
_cell_volume 1597.8(3)
_computing_cell_refinement 'CAD-4 EXPRESS (Enraf-Nonius, 1993)'
_computing_data_collection 'CAD-4 EXPRESS (Enraf-Nonius, 1993)'
_computing_data_reduction 'MolEN (Fair, 1990)'
_computing_molecular_graphics 'Yadokari-XG 2009 (Wakita, Nemoto et al., 2009)'
_computing_publication_material 'SHELXL-97 (Sheldrick, 1997)'
_computing_structure_refinement 'SHELXL-97 (Sheldrick, 1997)'
_computing_structure_solution 'SIR-97 (A. Altomare, 1999)'
_diffrn_ambient_temperature 350(1)
_diffrn_measured_fraction_theta_full 1.000
_diffrn_measured_fraction_theta_max 1.000
_diffrn_measurement_device 'Enraf Nonius CAD4'
_diffrn_measurement_method \w-2\q
_diffrn_radiation_detector 'scintillation counter'
_diffrn_radiation_monochromator graphite
_diffrn_radiation_source 'fine-focus sealed tube'
_diffrn_radiation_type MoK\a
_diffrn_radiation_wavelength 0.71069
_diffrn_reflns_av_R_equivalents 0.0490
_diffrn_reflns_av_sigmaI/netI 0.0485
_diffrn_reflns_limit_h_max 19
_diffrn_reflns_limit_h_min -19
_diffrn_reflns_limit_k_max 19
_diffrn_reflns_limit_k_min 0
_diffrn_reflns_limit_l_max 12
_diffrn_reflns_limit_l_min 0
_diffrn_reflns_number 2549
_diffrn_reflns_theta_full 29.96
_diffrn_reflns_theta_max 29.96
_diffrn_reflns_theta_min 2.11
_diffrn_standards_decay_% 0.00
_diffrn_standards_interval_count 200
_diffrn_standards_number 3
_exptl_absorpt_coefficient_mu 10.244
_exptl_absorpt_correction_T_max 0.2873
_exptl_absorpt_correction_T_min 0.2184
_exptl_absorpt_correction_type integration
_exptl_crystal_colour black
_exptl_crystal_density_diffrn 2.183
_exptl_crystal_description prism
_exptl_crystal_F_000 986
_exptl_crystal_size_max 0.274
_exptl_crystal_size_mid 0.157
_exptl_crystal_size_min 0.147
_refine_diff_density_max 0.443
_refine_diff_density_min -1.795
_refine_diff_density_rms 0.170
_refine_ls_extinction_coef 0.0000
_refine_ls_extinction_method none
_refine_ls_goodness_of_fit_ref 1.100
_refine_ls_hydrogen_treatment constr
_refine_ls_matrix_type full
_refine_ls_number_parameters 55
_refine_ls_number_reflns 1231
_refine_ls_number_restraints 0
_refine_ls_restrained_S_all 1.100
_refine_ls_R_factor_all 0.0304
_refine_ls_R_factor_gt 0.0244
_refine_ls_shift/su_max 0.000
_refine_ls_shift/su_mean 0.000
_refine_ls_structure_factor_coef Fsqd
_refine_ls_weighting_details 'calc w=1/[\s^2^(Fo^2^)+(0.0242P)^2^+0.0000P] where P=(Fo^2^+2Fc^2^)/3'
_refine_ls_weighting_scheme calc
_refine_ls_wR_factor_gt 0.0550
_refine_ls_wR_factor_ref 0.0572
_reflns_number_gt 1061
_reflns_number_total 1231
_reflns_threshold_expression >2sigma(I)
_cod_data_source_file ic102461z_si_002_3.cif
_cod_data_source_block Pt2(n-BuCS2)4I_350K_HTphase
_cod_database_code 4325038

loop_
_symmetry_equiv_pos_as_xyz
'x, y, z'
'-x, -y, z'
'-y, x, z'
'y, -x, z'
'x+1/2, y+1/2, z+1/2'
'-x+1/2, -y+1/2, z+1/2'
'-y+1/2, x+1/2, z+1/2'
'y+1/2, -x+1/2, z+1/2'
'-x, -y, -z'
'x, y, -z'
'y, -x, -z'
'-y, x, -z'
'-x+1/2, -y+1/2, -z+1/2'
'x+1/2, y+1/2, -z+1/2'
'y+1/2, -x+1/2, -z+1/2'
'-y+1/2, x+1/2, -z+1/2'

loop_
_atom_site_label
_atom_site_type_symbol
_atom_site_fract_x
_atom_site_fract_y
_atom_site_fract_z
_atom_site_U_iso_or_equiv
_atom_site_adp_type
_atom_site_occupancy
_atom_site_symmetry_multiplicity
_atom_site_calc_flag
_atom_site_refinement_flags
Pt1 Pt 0.0000 0.0000 0.156491(19) 0.04237(9) Uani 1 4 d S
I1 I 0.0000 0.0000 0.5000 0.05852(14) Uani 1 8 d S
S1 S 0.1168(2) 0.1243(2) 0.1640(2) 0.0604(5) Uani 0.50 1 d P
S2 S 0.14998(19) 0.0810(2) 0.1749(2) 0.0615(5) Uani 0.50 1 d P
C1 C 0.1759(3) 0.1334(3) 0.0000 0.0554(9) Uani 1 2 d S
C2 C 0.2678(4) 0.1953(5) 0.0000 0.0768(15) Uani 1 2 d S
H1 H 0.2674 0.2372 0.0911 0.092 Uiso 0.50 1 calc PR
H2 H 0.2674 0.2372 -0.0911 0.092 Uiso 0.50 1 calc PR
C3 C 0.3618(5) 0.1344(7) 0.0000 0.123(3) Uani 1 2 d S
H3 H 0.3616 0.0924 0.0910 0.148 Uiso 0.50 1 calc PR
H4 H 0.3616 0.0924 -0.0910 0.148 Uiso 0.50 1 calc PR
C4 C 0.4540(7) 0.1932(8) 0.0000 0.161(5) Uani 1 2 d S
H5 H 0.4533 0.2354 -0.0908 0.193 Uiso 0.50 1 calc PR
H6 H 0.4533 0.2354 0.0908 0.193 Uiso 0.50 1 calc PR
C5 C 0.5378(8) 0.1437(10) 0.0000 0.197(6) Uani 1 2 d S
H7 H 0.5910 0.1875 0.0238 0.296 Uiso 0.50 1 calc PR
H8 H 0.5482 0.1151 -0.1006 0.296 Uiso 0.50 1 calc PR
H9 H 0.5350 0.0927 0.0769 0.296 Uiso 0.50 1 calc PR

loop_
_atom_site_aniso_label
_atom_site_aniso_U_11
_atom_site_aniso_U_22
_atom_site_aniso_U_33
_atom_site_aniso_U_23
_atom_site_aniso_U_13
_atom_site_aniso_U_12
Pt1 0.05294(10) 0.05294(10) 0.02124(10) 0.000 0.000 0.000
I1 0.0720(2) 0.0720(2) 0.0316(2) 0.000 0.000 0.000
S1 0.0746(14) 0.0717(12) 0.0350(8) -0.0097(8) 0.0009(8) -0.0203(10)
S2 0.0648(12) 0.0840(15) 0.0358(8) 0.0049(9) -0.0096(7) -0.0156(11)
C1 0.057(2) 0.063(2) 0.047(2) 0.000 0.000 -0.0098(19)
C2 0.082(3) 0.083(3) 0.065(3) 0.000 0.000 -0.033(3)
C3 0.082(4) 0.113(6) 0.173(9) 0.000 0.000 -0.013(4)
C4 0.089(5) 0.124(7) 0.269(15) 0.000 0.000 -0.030(6)
C5 0.107(7) 0.167(11) 0.318(19) 0.000 0.000 -0.039(8)

loop_
_atom_type_symbol
_atom_type_description
_atom_type_scat_dispersion_real
_atom_type_scat_dispersion_imag
_atom_type_scat_source
C C 0.0033 0.0016 'International Tables Vol C Tables 4.2.6.8 and 6.1.1.4'
H H 0.0000 0.0000 'International Tables Vol C Tables 4.2.6.8 and 6.1.1.4'
I I -0.4742 1.8119 'International Tables Vol C Tables 4.2.6.8 and 6.1.1.4'
Pt Pt -1.7033 8.3905 'International Tables Vol C Tables 4.2.6.8 and 6.1.1.4'
S S 0.1246 0.1234 'International Tables Vol C Tables 4.2.6.8 and 6.1.1.4'

loop_
_geom_angle_atom_site_label_1
_geom_angle_atom_site_label_2
_geom_angle_atom_site_label_3
_geom_angle
_geom_angle_site_symmetry_1
_geom_angle_site_symmetry_3
S1 Pt1 S1 89.956(3) 2 4
S1 Pt1 S1 89.956(3) 2 3
S1 Pt1 S1 176.81(10) 4 3
S1 Pt1 S1 176.81(10) 2 .
S1 Pt1 S1 89.956(3) 4 .
S1 Pt1 S1 89.956(3) 3 .
S1 Pt1 S2 160.81(7) 2 .
S1 Pt1 S2 71.54(8) 4 .
S1 Pt1 S2 108.24(8) 3 .
S1 Pt1 S2 18.52(7) . .
S1 Pt1 S2 18.52(7) 2 2
S1 Pt1 S2 108.24(8) 4 2
S1 Pt1 S2 71.53(8) 3 2
S1 Pt1 S2 160.81(7) . 2
S2 Pt1 S2 172.21(10) . 2
S1 Pt1 S2 108.24(8) 2 3
S1 Pt1 S2 160.81(7) 4 3
S1 Pt1 S2 18.52(7) 3 3
S1 Pt1 S2 71.53(8) . 3
S2 Pt1 S2 89.735(7) . 3
S2 Pt1 S2 89.736(7) 2 3
S1 Pt1 S2 71.53(8) 2 4
S1 Pt1 S2 18.52(7) 4 4
S1 Pt1 S2 160.81(7) 3 4
S1 Pt1 S2 108.24(8) . 4
S2 Pt1 S2 89.737(7) . 4
S2 Pt1 S2 89.736(7) 2 4
S2 Pt1 S2 172.21(10) 3 4
S1 Pt1 Pt1 91.59(5) 2 9
S1 Pt1 Pt1 91.59(5) 4 9
S1 Pt1 Pt1 91.59(5) 3 9
S1 Pt1 Pt1 91.59(5) . 9
S2 Pt1 Pt1 93.89(5) . 9
S2 Pt1 Pt1 93.89(5) 2 9
S2 Pt1 Pt1 93.89(5) 3 9
S2 Pt1 Pt1 93.89(5) 4 9
S1 Pt1 I1 88.41(5) 2 .
S1 Pt1 I1 88.41(5) 4 .
S1 Pt1 I1 88.41(5) 3 .
S1 Pt1 I1 88.41(5) . .
S2 Pt1 I1 86.11(5) . .
S2 Pt1 I1 86.11(5) 2 .
S2 Pt1 I1 86.11(5) 3 .
S2 Pt1 I1 86.11(5) 4 .
Pt1 Pt1 I1 180.0 9 .
Pt1 I1 Pt1 180.0 9_556 .
S2 S1 C1 82.5(3) . .
S2 S1 Pt1 81.0(3) . .
C1 S1 Pt1 111.71(17) . .
S1 S2 C1 71.7(3) . .
S1 S2 Pt1 80.5(3) . .
C1 S2 Pt1 108.72(16) . .
C2 C1 S1 116.91(18) . .
C2 C1 S1 116.91(18) . 10
S1 C1 S1 120.0(3) . 10
C2 C1 S2 113.97(17) . .
S1 C1 S2 129.1(3) 10 .
C2 C1 S2 113.97(17) . 10
S1 C1 S2 129.1(3) . 10
S2 C1 S2 124.2(3) . 10
C1 C2 C3 113.1(5) . .
C4 C3 C2 114.6(8) . .
C5 C4 C3 116.9(9) . .

loop_
_geom_bond_atom_site_label_1
_geom_bond_atom_site_label_2
_geom_bond_distance
_geom_bond_site_symmetry_2
Pt1 S1 2.325(2) 2
Pt1 S1 2.325(2) 4
Pt1 S1 2.325(2) 3
Pt1 S1 2.325(2) .
Pt1 S2 2.328(2) .
Pt1 S2 2.328(2) 2
Pt1 S2 2.328(2) 3
Pt1 S2 2.328(2) 4
Pt1 Pt1 2.6930(5) 9
Pt1 I1 2.9557(5) .
I1 Pt1 2.9556(5) 9_556
S1 S2 0.749(3) .
S1 C1 1.630(3) .
S2 C1 1.702(3) .
C1 C2 1.510(7) .
C1 S1 1.630(3) 10
C1 S2 1.702(3) 10
C2 C3 1.525(10) .
C3 C4 1.491(12) .
C4 C5 1.326(16) .

loop_
_geom_torsion_atom_site_label_1
_geom_torsion_atom_site_label_2
_geom_torsion_atom_site_label_3
_geom_torsion_atom_site_label_4
_geom_torsion
_geom_torsion_site_symmetry_1
_geom_torsion_site_symmetry_4
S1 Pt1 S1 S2 -5.9(3) 4 .
S1 Pt1 S1 S2 170.9(2) 3 .
S2 Pt1 S1 S2 155.8(3) 2 .
S2 Pt1 S1 S2 168.9(3) 3 .
S2 Pt1 S1 S2 -2.9(2) 4 .
Pt1 Pt1 S1 S2 -97.5(3) 9 .
I1 Pt1 S1 S2 82.5(3) . .
S1 Pt1 S1 C1 72.2(3) 4 .
S1 Pt1 S1 C1 -111.0(2) 3 .
S2 Pt1 S1 C1 78.1(3) . .
S2 Pt1 S1 C1 -126.0(2) 2 .
S2 Pt1 S1 C1 -112.9(3) 3 .
S2 Pt1 S1 C1 75.3(2) 4 .
Pt1 Pt1 S1 C1 -19.4(2) 9 .
I1 Pt1 S1 C1 160.6(2) . .
Pt1 S1 S2 C1 113.49(15) . .
C1 S1 S2 Pt1 -113.49(15) . .
S1 Pt1 S2 S1 -170.4(3) 2 .
S1 Pt1 S2 S1 173.8(3) 4 .
S1 Pt1 S2 S1 -9.6(2) 3 .
S2 Pt1 S2 S1 -10.5(3) 3 .
S2 Pt1 S2 S1 177.3(2) 4 .
Pt1 Pt1 S2 S1 83.4(3) 9 .
I1 Pt1 S2 S1 -96.6(3) . .
S1 Pt1 S2 C1 122.8(3) 2 .
S1 Pt1 S2 C1 106.9(2) 4 .
S1 Pt1 S2 C1 -76.4(2) 3 .
S1 Pt1 S2 C1 -66.8(3) . .
S2 Pt1 S2 C1 -77.3(2) 3 .
S2 Pt1 S2 C1 110.5(2) 4 .
Pt1 Pt1 S2 C1 16.6(2) 9 .
I1 Pt1 S2 C1 -163.4(2) . .
S2 S1 C1 C2 -89.9(5) . .
Pt1 S1 C1 C2 -167.0(4) . .
S2 S1 C1 S1 118.7(4) . 10
Pt1 S1 C1 S1 41.5(5) . 10
Pt1 S1 C1 S2 -77.2(3) . .
S2 S1 C1 S2 89.1(5) . 10
Pt1 S1 C1 S2 12.0(5) . 10
S1 S2 C1 C2 102.6(5) . .
Pt1 S2 C1 C2 175.3(4) . .
Pt1 S2 C1 S1 72.7(3) . .
S1 S2 C1 S1 -78.4(5) . 10
Pt1 S2 C1 S1 -5.6(5) . 10
S1 S2 C1 S2 -110.2(4) . 10
Pt1 S2 C1 S2 -37.5(4) . 10
S1 C1 C2 C3 103.8(3) . .
S1 C1 C2 C3 -103.8(3) 10 .
S2 C1 C2 C3 75.3(3) . .
S2 C1 C2 C3 -75.3(3) 10 .
C1 C2 C3 C4 180.0 . .
C2 C3 C4 C5 180.0 . .
